data_7031683
loop_
_publ_author_name
'Wang, Baoli'
'Nishiura, Masayoshi'
'Cheng, Jianhua'
'Hou, Zhaomin'

_publ_section_title
;
 Half-sandwich scandium boryl complexes bearing a silylene-linked
 cyclopentadienyl-amido ligand.
;
_journal_issue 38
_journal_name_full 'Dalton transactions (Cambridge, England : 2003)'
_journal_page_first 14215
_journal_page_last 14218
_journal_paper_doi 10.1039/c4dt01725k
_journal_volume 43
_journal_year 2014
_chemical_formula_sum 'C50 H76 B N5 Sc Si'
_chemical_formula_weight 831.02
_chemical_name_common CGCScNCNB
_chemical_name_systematic
; 
 ? 
;
_chemical_properties_physical 'Air-sensitive, Moisture-sensitive'
_space_group_IT_number 2
_symmetry_cell_setting triclinic
_symmetry_space_group_name_Hall '-P 1'
_symmetry_space_group_name_H-M 'P -1'
_atom_sites_solution_hydrogens geom
_atom_sites_solution_primary direct
_atom_sites_solution_secondary difmap
_audit_creation_method SHELXL-97
_cell_angle_alpha 95.341(8)
_cell_angle_beta 93.924(7)
_cell_angle_gamma 107.176(7)
_cell_formula_units_Z 2
_cell_length_a 10.621(4)
_cell_length_b 13.697(4)
_cell_length_c 17.546(6)
_cell_measurement_reflns_used 256
_cell_measurement_temperature 173(2)
_cell_measurement_theta_max 25
_cell_measurement_theta_min 2
_cell_volume 2415.7(14)
_computing_cell_refinement 'Bruker SMART'
_computing_data_collection 'Bruker SMART'
_computing_data_reduction 'Bruker SAINT'
_computing_molecular_graphics 'Ortep-3 for Windows (Farrugia, 1997)'
_computing_publication_material 'Bruker SHELXTL'
_computing_structure_refinement 'SHELXL-97 (Sheldrick, 1998)'
_computing_structure_solution 'SHELXS-97 (Sheldrick, 1998)'
_diffrn_ambient_temperature 173(2)
_diffrn_measured_fraction_theta_full 0.985
_diffrn_measured_fraction_theta_max 0.985
_diffrn_measurement_device_type 'Bruker SMART APEX diffractometer with a CCD area detector'
_diffrn_measurement_method 'phi and omega scan'
_diffrn_radiation_monochromator graphite
_diffrn_radiation_source 'fine-focus sealed tube'
_diffrn_radiation_type MoK\a
_diffrn_radiation_wavelength 0.71073
_diffrn_reflns_av_R_equivalents 0.0512
_diffrn_reflns_av_sigmaI/netI 0.1483
_diffrn_reflns_limit_h_max 12
_diffrn_reflns_limit_h_min -12
_diffrn_reflns_limit_k_max 16
_diffrn_reflns_limit_k_min -15
_diffrn_reflns_limit_l_max 16
_diffrn_reflns_limit_l_min -20
_diffrn_reflns_number 12471
_diffrn_reflns_theta_full 25.00
_diffrn_reflns_theta_max 25.00
_diffrn_reflns_theta_min 1.17
_exptl_absorpt_coefficient_mu 0.215
_exptl_absorpt_correction_T_max 0.9583
_exptl_absorpt_correction_T_min 0.9383
_exptl_absorpt_correction_type multi-scan
_exptl_absorpt_process_details SADABS
_exptl_crystal_colour colorless
_exptl_crystal_density_diffrn 1.142
_exptl_crystal_density_meas ?
_exptl_crystal_density_method 'not measured'
_exptl_crystal_description block
_exptl_crystal_F_000 902
_exptl_crystal_size_max 0.30
_exptl_crystal_size_mid 0.20
_exptl_crystal_size_min 0.20
_refine_diff_density_max 0.388
_refine_diff_density_min -0.297
_refine_diff_density_rms 0.059
_refine_ls_extinction_method none
_refine_ls_goodness_of_fit_ref 0.953
_refine_ls_hydrogen_treatment noref
_refine_ls_matrix_type full
_refine_ls_number_parameters 581
_refine_ls_number_reflns 8382
_refine_ls_number_restraints 10
_refine_ls_restrained_S_all 0.960
_refine_ls_R_factor_all 0.1603
_refine_ls_R_factor_gt 0.0716
_refine_ls_shift/su_max 0.013
_refine_ls_shift/su_mean 0.000
_refine_ls_structure_factor_coef Fsqd
_refine_ls_weighting_details 'calc w=1/[\s^2^(Fo^2^)+(0.0775P)^2^+0.0000P] where P=(Fo^2^+2Fc^2^)/3'
_refine_ls_weighting_scheme calc
_refine_ls_wR_factor_gt 0.1472
_refine_ls_wR_factor_ref 0.1817
_reflns_number_gt 4144
_reflns_number_total 8382
_reflns_threshold_expression >2sigma(I)
_cod_data_source_file c4dt01725k2.cif
_cod_data_source_block 4
_cod_depositor_comments
;Adding full bibliography for 7031681--7031685.cif.

The following automatic conversions were performed:

'_exptl_crystal_density_meas' value 'not measured' was changed to '?'
- the value is perceived as not measured.

Automatic conversion script
Id: cif_fix_values 3008 2015-01-20 13:52:24Z robertas 
;
_cod_original_cell_volume 2415.7(13)
_cod_original_sg_symbol_H-M P-1
_cod_database_code 7031683

loop_
_symmetry_equiv_pos_as_xyz
'x, y, z'
'-x, -y, -z'

loop_
_atom_site_label
_atom_site_type_symbol
_atom_site_fract_x
_atom_site_fract_y
_atom_site_fract_z
_atom_site_U_iso_or_equiv
_atom_site_adp_type
_atom_site_occupancy
_atom_site_symmetry_multiplicity
_atom_site_calc_flag
_atom_site_refinement_flags
_atom_site_disorder_assembly
_atom_site_disorder_group
C1 C 0.4046(5) 0.5136(3) 0.1055(2) 0.0405(12) Uani 1 1 d . A .
C2 C 0.3611(5) 0.4197(3) 0.0532(2) 0.0389(12) Uani 1 1 d . . .
C3 C 0.4547(5) 0.3664(3) 0.0603(3) 0.0442(13) Uani 1 1 d . . .
C4 C 0.5598(5) 0.4246(4) 0.1160(3) 0.0442(12) Uani 1 1 d . . .
C5 C 0.5300(5) 0.5144(3) 0.1434(3) 0.0433(12) Uani 1 1 d . . .
C6 C 0.2380(5) 0.3840(3) -0.0019(3) 0.0498(13) Uani 1 1 d . . .
H6A H 0.2442 0.3289 -0.0399 0.075 Uiso 1 1 d R . .
H6B H 0.2283 0.4418 -0.0283 0.075 Uiso 1 1 d R . .
H6C H 0.1609 0.3582 0.0264 0.075 Uiso 1 1 d R . .
C7 C 0.4540(6) 0.2704(4) 0.0093(3) 0.0573(15) Uani 1 1 d . . .
H7A H 0.4097 0.2695 -0.0418 0.086 Uiso 1 1 d R . .
H7B H 0.4066 0.2092 0.0323 0.086 Uiso 1 1 d R . .
H7C H 0.5454 0.2705 0.0044 0.086 Uiso 1 1 d R . .
C8 C 0.6866(5) 0.4002(4) 0.1336(3) 0.0669(16) Uani 1 1 d . . .
H8A H 0.7331 0.4015 0.0872 0.100 Uiso 1 1 d R . .
H8B H 0.6669 0.3317 0.1507 0.100 Uiso 1 1 d R . .
H8C H 0.7426 0.4515 0.1744 0.100 Uiso 1 1 d R . .
C9 C 0.6170(5) 0.5979(4) 0.2030(3) 0.0635(16) Uani 1 1 d . . .
H9A H 0.6973 0.5804 0.2184 0.095 Uiso 1 1 d R . .
H9B H 0.5689 0.6040 0.2480 0.095 Uiso 1 1 d R . .
H9C H 0.6413 0.6635 0.1812 0.095 Uiso 1 1 d R . .
C10 C 0.1442(6) 0.5733(4) 0.0866(3) 0.0629(16) Uani 1 1 d . A .
H10A H 0.0858 0.5029 0.0714 0.094 Uiso 1 1 d R . .
H10B H 0.1769 0.6040 0.0407 0.094 Uiso 1 1 d R . .
H10C H 0.0947 0.6144 0.1125 0.094 Uiso 1 1 d R . .
C11 C 0.3620(6) 0.7051(3) 0.2013(3) 0.0685(17) Uani 1 1 d . A .
H11A H 0.2920 0.7312 0.2203 0.103 Uiso 1 1 d R . .
H11B H 0.4072 0.7489 0.1641 0.103 Uiso 1 1 d R . .
H11C H 0.4260 0.7059 0.2445 0.103 Uiso 1 1 d R . .
C12 C 0.1713(5) 0.4929(3) 0.2787(3) 0.0436(12) Uani 1 1 d . . .
C13 C 0.2118(11) 0.5121(10) 0.3512(6) 0.064(2) Uani 0.552(12) 1 d P A 1
H13 H 0.3016 0.5181 0.3666 0.077 Uiso 0.552(12) 1 d PR A 1
C14 C 0.1336(11) 0.5293(11) 0.4092(6) 0.064(2) Uani 0.552(12) 1 d PD A 1
H14 H 0.1726 0.5526 0.4606 0.077 Uiso 0.552(12) 1 d PR A 1
C15 C 0.0033(11) 0.5252(11) 0.3885(7) 0.064(2) Uani 0.552(12) 1 d PD A 1
H15 H -0.0507 0.5310 0.4286 0.077 Uiso 0.552(12) 1 d PR A 1
C16 C -0.0443(12) 0.5013(9) 0.3122(6) 0.064(2) Uani 0.552(12) 1 d PD A 1
H16 H -0.1340 0.4969 0.2984 0.077 Uiso 0.552(12) 1 d PR A 1
C17 C 0.0337(11) 0.4837(10) 0.2570(6) 0.064(2) Uani 0.552(12) 1 d P A 1
H17 H 0.0017 0.4687 0.2040 0.077 Uiso 0.552(12) 1 d PR A 1
C54 C 0.1943(16) 0.4490(13) 0.3499(8) 0.073(3) Uani 0.448(12) 1 d P A 2
H54 H 0.2561 0.4111 0.3525 0.088 Uiso 0.448(12) 1 d PR A 2
C55 C 0.1328(14) 0.4626(12) 0.4140(8) 0.073(3) Uani 0.448(12) 1 d PD A 2
H55 H 0.1529 0.4392 0.4613 0.088 Uiso 0.448(12) 1 d PR A 2
C64 C 0.046(2) 0.5233(13) 0.4136(9) 0.073(3) Uani 0.448(12) 1 d PD A 2
H64 H 0.0067 0.5379 0.4585 0.088 Uiso 0.448(12) 1 calc PR A 2
C56 C 0.0206(17) 0.5604(12) 0.3464(9) 0.073(3) Uani 0.448(12) 1 d PD A 2
H56 H -0.0315 0.6060 0.3452 0.088 Uiso 0.448(12) 1 d PR A 2
C57 C 0.0843(17) 0.5455(12) 0.2818(9) 0.073(3) Uani 0.448(12) 1 d P A 2
H57 H 0.0511 0.5635 0.2352 0.088 Uiso 0.448(12) 1 d PR A 2
C18 C 0.2411(5) 0.1746(3) 0.4464(2) 0.0354(11) Uani 1 1 d . B .
C19 C 0.3365(6) 0.2051(4) 0.5099(3) 0.0571(15) Uani 1 1 d D . .
C20 C 0.2871(12) 0.2635(10) 0.5733(6) 0.064(2) Uani 0.60 1 d PD B 1
H20 H 0.3475 0.2955 0.6173 0.077 Uiso 0.60 1 d PR B 1
C21 C 0.1654(12) 0.2787(8) 0.5707(6) 0.064(2) Uani 0.60 1 d P B 1
H21 H 0.1431 0.3149 0.6140 0.077 Uiso 0.60 1 d PR B 1
C22 C 0.0754(13) 0.2419(8) 0.5083(5) 0.064(2) Uani 0.60 1 d P B 1
H22 H -0.0128 0.2450 0.5089 0.077 Uiso 0.60 1 d PR B 1
C60 C 0.3468(13) 0.2705(12) 0.5701(9) 0.049(3) Uani 0.40 1 d PD B 2
H60 H 0.4127 0.2790 0.6117 0.058 Uiso 0.40 1 d PR B 2
C61 C 0.2444(14) 0.3141(12) 0.5700(8) 0.049(3) Uani 0.40 1 d P B 2
H61 H 0.2466 0.3653 0.6110 0.058 Uiso 0.40 1 d PR B 2
C62 C 0.1458(13) 0.2866(11) 0.5087(8) 0.049(3) Uani 0.40 1 d P B 2
H62 H 0.0868 0.3267 0.5059 0.058 Uiso 0.40 1 d PR B 2
C23 C 0.1222(6) 0.1995(4) 0.4449(3) 0.0633(16) Uani 1 1 d . . .
C24 C 0.0125(6) 0.1554(5) 0.3804(3) 0.0714(18) Uani 1 1 d . B .
H24 H 0.0556 0.1535 0.3316 0.086 Uiso 1 1 d R . .
C25 C -0.0830(8) 0.2209(7) 0.3705(4) 0.132(4) Uani 1 1 d . . .
H25A H -0.1338 0.2189 0.4152 0.199 Uiso 1 1 d R B .
H25B H -0.1438 0.1930 0.3237 0.199 Uiso 1 1 d R . .
H25C H -0.0316 0.2922 0.3664 0.199 Uiso 1 1 d R . .
C26 C -0.0640(6) 0.0428(6) 0.3903(4) 0.099(2) Uani 1 1 d . . .
H26A H -0.0025 0.0018 0.3913 0.148 Uiso 1 1 d R B .
H26B H -0.1329 0.0141 0.3472 0.148 Uiso 1 1 d R . .
H26C H -0.1052 0.0413 0.4387 0.148 Uiso 1 1 d R . .
C27 C 0.4576(6) 0.1723(6) 0.5171(3) 0.085(2) Uani 1 1 d D B .
C28 C 0.5715(11) 0.2829(9) 0.5475(6) 0.092(4) Uani 0.60 1 d PD B 1
H28A H 0.5625 0.3039 0.6013 0.137 Uiso 0.60 1 d PR B 1
H28B H 0.5595 0.3352 0.5157 0.137 Uiso 0.60 1 d PR B 1
H28C H 0.6598 0.2754 0.5434 0.137 Uiso 0.60 1 d PR B 1
C29 C 0.438(3) 0.090(2) 0.5731(12) 0.092(13) Uani 0.60 1 d PD B 1
H29A H 0.5096 0.0580 0.5690 0.138 Uiso 0.60 1 d PR B 1
H29B H 0.3525 0.0367 0.5593 0.138 Uiso 0.60 1 d PR B 1
H29C H 0.4422 0.1210 0.6261 0.138 Uiso 0.60 1 d PR B 1
C59 C 0.6023(13) 0.2194(10) 0.5358(9) 0.052(4) Uani 0.40 1 d PD B 2
H59A H 0.6353 0.2711 0.5011 0.078 Uiso 0.40 1 d PR B 2
H59B H 0.6467 0.1662 0.5297 0.078 Uiso 0.40 1 d PR B 2
H59C H 0.6205 0.2523 0.5891 0.078 Uiso 0.40 1 d PR B 2
C63 C 0.448(5) 0.095(3) 0.574(2) 0.081(18) Uani 0.40 1 d PD B 2
H63A H 0.5336 0.0824 0.5848 0.121 Uiso 0.40 1 d PR B 2
H63B H 0.3810 0.0303 0.5534 0.121 Uiso 0.40 1 d PR B 2
H63C H 0.4221 0.1238 0.6212 0.121 Uiso 0.40 1 d PR B 2
C30 C 0.2436(4) 0.0043(3) 0.3942(3) 0.0367(11) Uani 1 1 d . B .
H30 H 0.2311 -0.0229 0.4420 0.044 Uiso 1 1 d R . .
C31 C 0.2502(4) -0.0489(3) 0.3282(2) 0.0349(11) Uani 1 1 d . . .
H31 H 0.2444 -0.1198 0.3219 0.042 Uiso 1 1 d R . .
C32 C 0.2560(4) -0.0351(3) 0.1917(2) 0.0279(10) Uani 1 1 d . . .
C33 C 0.1338(4) -0.1012(3) 0.1591(2) 0.0300(10) Uani 1 1 d . . .
C34 C 0.1276(5) -0.1503(3) 0.0848(2) 0.0361(11) Uani 1 1 d . . .
H34 H 0.0457 -0.1960 0.0611 0.043 Uiso 1 1 d R . .
C35 C 0.2389(5) -0.1332(3) 0.0457(3) 0.0398(12) Uani 1 1 d . . .
H35 H 0.2324 -0.1671 -0.0048 0.048 Uiso 1 1 d R . .
C36 C 0.3578(5) -0.0683(3) 0.0783(2) 0.0368(11) Uani 1 1 d . . .
H36 H 0.4328 -0.0571 0.0499 0.044 Uiso 1 1 d R . .
C37 C 0.3713(4) -0.0182(3) 0.1530(2) 0.0314(10) Uani 1 1 d . C .
C38 C 0.5058(5) 0.0465(4) 0.1905(3) 0.0439(12) Uani 1 1 d . . .
C40 C 0.5990(11) -0.0245(9) 0.2005(7) 0.071(4) Uani 0.50 1 d P C 1
H40A H 0.6164 -0.0511 0.1498 0.107 Uiso 1 1 d R C 1
H40B H 0.5550 -0.0822 0.2281 0.107 Uiso 1 1 d R C 1
H40C H 0.6830 0.0159 0.2300 0.107 Uiso 1 1 d R C 1
C53 C 0.5716(13) 0.1347(9) 0.1546(8) 0.059(3) Uani 0.50 1 d P C 1
H53A H 0.5200 0.1834 0.1567 0.088 Uiso 0.50 1 d PR C 1
H53B H 0.5796 0.1130 0.1008 0.088 Uiso 0.50 1 d PR C 1
H53C H 0.6600 0.1679 0.1816 0.088 Uiso 0.50 1 d PR C 1
C49 C 0.6426(12) 0.3305(9) 0.3293(7) 0.059(3) Uani 0.50 1 d P D 1
H49A H 0.7027 0.3433 0.3765 0.089 Uiso 0.50 1 d PR D 1
H49B H 0.6704 0.3888 0.2994 0.089 Uiso 0.50 1 d PR D 1
H49C H 0.6450 0.2676 0.2987 0.089 Uiso 0.50 1 d PR D 1
C52 C 0.4898(12) 0.4001(8) 0.4063(6) 0.056(3) Uani 0.50 1 d P D 1
H52A H 0.5348 0.3966 0.4562 0.084 Uiso 0.50 1 d PR D 1
H52B H 0.3960 0.3916 0.4116 0.084 Uiso 0.50 1 d PR D 1
H52C H 0.5308 0.4671 0.3888 0.084 Uiso 0.50 1 d PR D 1
C39 C 0.6050(11) 0.0912(9) 0.1321(7) 0.041(3) Uani 0.50 1 d P C 2
H39A H 0.5609 0.1202 0.0932 0.062 Uiso 0.50 1 d PR C 2
H39B H 0.6348 0.0361 0.1070 0.062 Uiso 0.50 1 d PR C 2
H39C H 0.6816 0.1452 0.1591 0.062 Uiso 0.50 1 d PR C 2
C50 C 0.5626(10) 0.4376(6) 0.3683(6) 0.045(3) Uani 0.50 1 d P D 2
H50A H 0.6154 0.4539 0.4185 0.068 Uiso 1 1 d R D 2
H50B H 0.4913 0.4694 0.3697 0.068 Uiso 1 1 d R D 2
H50C H 0.6193 0.4641 0.3285 0.068 Uiso 1 1 d R D 2
C51 C 0.5573(11) 0.0028(8) 0.2519(6) 0.050(3) Uani 0.50 1 d P C 2
H51A H 0.6289 0.0564 0.2834 0.075 Uiso 0.50 1 d PR C 2
H51B H 0.5916 -0.0518 0.2306 0.075 Uiso 0.50 1 d PR C 2
H51C H 0.4865 -0.0261 0.2839 0.075 Uiso 0.50 1 d PR C 2
C58 C 0.6030(10) 0.2674(8) 0.3452(6) 0.042(3) Uani 0.50 1 d P D 2
H58A H 0.5618 0.1927 0.3365 0.063 Uiso 0.50 1 d PR D 2
H58B H 0.6613 0.2856 0.3935 0.063 Uiso 0.50 1 d PR D 2
H58C H 0.6550 0.2900 0.3025 0.063 Uiso 0.50 1 d PR D 2
C41 C 0.0099(4) -0.1241(3) 0.2010(3) 0.0390(12) Uani 1 1 d . . .
H41 H 0.0294 -0.0741 0.2487 0.047 Uiso 1 1 d R . .
C42 C -0.1105(4) -0.1121(3) 0.1549(3) 0.0462(12) Uani 1 1 d . . .
H42A H -0.0888 -0.0428 0.1390 0.069 Uiso 1 1 d R . .
H42B H -0.1845 -0.1226 0.1868 0.069 Uiso 1 1 d R . .
H42C H -0.1357 -0.1632 0.1092 0.069 Uiso 1 1 d R . .
C43 C -0.0232(5) -0.2325(4) 0.2258(3) 0.0551(14) Uani 1 1 d . . .
H43A H -0.0452 -0.2836 0.1801 0.083 Uiso 1 1 d R . .
H43B H -0.0990 -0.2441 0.2563 0.083 Uiso 1 1 d R . .
H43C H 0.0535 -0.2390 0.2569 0.083 Uiso 1 1 d R . .
C44 C 0.1124(4) 0.1515(3) 0.1608(2) 0.0349(11) Uani 1 1 d . . .
H44 H 0.0916 0.0915 0.1913 0.042 Uiso 1 1 d R . .
C45 C 0.1224(5) 0.1135(3) 0.0771(2) 0.0438(12) Uani 1 1 d . . .
H45A H 0.1485 0.1725 0.0478 0.066 Uiso 1 1 d R . .
H45B H 0.0363 0.0668 0.0545 0.066 Uiso 1 1 d R . .
H45C H 0.1889 0.0769 0.0755 0.066 Uiso 1 1 d R . .
C46 C 0.0030(5) 0.2018(4) 0.1643(3) 0.0493(13) Uani 1 1 d . . .
H46A H 0.0001 0.2289 0.2176 0.074 Uiso 1 1 d R . .
H46B H -0.0823 0.1507 0.1454 0.074 Uiso 1 1 d R . .
H46C H 0.0204 0.2582 0.1322 0.074 Uiso 1 1 d R . .
C47 C 0.3073(4) 0.2178(3) 0.2589(2) 0.0291(10) Uani 1 1 d . . .
C48 C 0.5013(5) 0.3173(3) 0.3498(3) 0.0403(12) Uani 1 1 d . . .
B1 B 0.2737(5) 0.1157(4) 0.3027(3) 0.0286(12) Uani 1 1 d . B .
N1 N 0.2671(3) 0.0142(2) 0.26989(18) 0.0282(8) Uani 1 1 d . . .
N2 N 0.2577(3) 0.1069(2) 0.38279(18) 0.0279(8) Uani 1 1 d . . .
N3 N 0.2492(4) 0.4820(3) 0.2193(2) 0.0397(10) Uani 1 1 d . A .
N4 N 0.4115(3) 0.3027(2) 0.27972(19) 0.0324(9) Uani 1 1 d . A .
N5 N 0.2388(3) 0.2249(2) 0.19279(19) 0.0309(8) Uani 1 1 d . . .
Si1 Si 0.28725(15) 0.57042(9) 0.15338(7) 0.0447(4) Uani 1 1 d . . .
Sc1 Sc 0.35475(9) 0.38103(6) 0.18864(5) 0.0327(3) Uani 1 1 d . A .
H27 H 0.4646 0.1413 0.4693 0.09(2) Uiso 1 1 d R . .
H38 H 0.4963 0.0908 0.2294 0.067(17) Uiso 1 1 d R . .
H48 H 0.4543 0.2823 0.3906 0.081(18) Uiso 1 1 d R . .

loop_
_atom_site_aniso_label
_atom_site_aniso_U_11
_atom_site_aniso_U_22
_atom_site_aniso_U_33
_atom_site_aniso_U_23
_atom_site_aniso_U_13
_atom_site_aniso_U_12
C1 0.055(3) 0.029(2) 0.033(3) 0.011(2) 0.011(2) 0.002(2)
C2 0.054(3) 0.034(3) 0.028(3) 0.010(2) 0.010(2) 0.009(2)
C3 0.066(4) 0.037(3) 0.036(3) 0.011(2) 0.015(3) 0.021(3)
C4 0.041(3) 0.048(3) 0.043(3) 0.010(2) 0.012(2) 0.009(3)
C5 0.043(3) 0.039(3) 0.036(3) 0.002(2) 0.008(2) -0.006(2)
C6 0.075(4) 0.041(3) 0.033(3) 0.006(2) 0.002(3) 0.017(3)
C7 0.083(4) 0.052(3) 0.044(3) 0.002(3) 0.010(3) 0.032(3)
C8 0.060(4) 0.081(4) 0.065(4) 0.025(3) 0.020(3) 0.022(3)
C9 0.057(4) 0.061(3) 0.060(4) 0.007(3) 0.004(3) -0.002(3)
C10 0.090(5) 0.066(4) 0.052(3) 0.014(3) 0.009(3) 0.051(3)
C11 0.111(5) 0.041(3) 0.057(4) 0.004(3) 0.019(3) 0.026(3)
C12 0.056(3) 0.032(3) 0.051(3) 0.009(2) 0.014(3) 0.023(2)
C13 0.056(4) 0.095(5) 0.050(3) 0.001(3) 0.012(2) 0.037(3)
C14 0.056(4) 0.095(5) 0.050(3) 0.001(3) 0.012(2) 0.037(3)
C15 0.056(4) 0.095(5) 0.050(3) 0.001(3) 0.012(2) 0.037(3)
C16 0.056(4) 0.095(5) 0.050(3) 0.001(3) 0.012(2) 0.037(3)
C17 0.056(4) 0.095(5) 0.050(3) 0.001(3) 0.012(2) 0.037(3)
C54 0.102(6) 0.092(6) 0.064(5) 0.036(4) 0.040(4) 0.073(5)
C55 0.102(6) 0.092(6) 0.064(5) 0.036(4) 0.040(4) 0.073(5)
C64 0.102(6) 0.092(6) 0.064(5) 0.036(4) 0.040(4) 0.073(5)
C56 0.102(6) 0.092(6) 0.064(5) 0.036(4) 0.040(4) 0.073(5)
C57 0.102(6) 0.092(6) 0.064(5) 0.036(4) 0.040(4) 0.073(5)
C18 0.045(3) 0.036(2) 0.026(3) 0.001(2) 0.006(2) 0.013(2)
C19 0.074(4) 0.056(3) 0.029(3) 0.001(3) -0.002(3) 0.004(3)
C20 0.095(7) 0.071(4) 0.036(4) 0.000(3) 0.002(4) 0.040(5)
C21 0.095(7) 0.071(4) 0.036(4) 0.000(3) 0.002(4) 0.040(5)
C22 0.095(7) 0.071(4) 0.036(4) 0.000(3) 0.002(4) 0.040(5)
C60 0.039(6) 0.067(6) 0.038(6) -0.026(4) -0.001(4) 0.025(5)
C61 0.039(6) 0.067(6) 0.038(6) -0.026(4) -0.001(4) 0.025(5)
C62 0.039(6) 0.067(6) 0.038(6) -0.026(4) -0.001(4) 0.025(5)
C23 0.096(5) 0.088(4) 0.032(3) 0.008(3) 0.011(3) 0.067(4)
C24 0.064(4) 0.129(6) 0.053(4) 0.022(4) 0.018(3) 0.072(4)
C25 0.139(7) 0.256(10) 0.084(5) 0.051(6) 0.033(5) 0.170(8)
C26 0.046(4) 0.181(8) 0.067(4) 0.027(5) 0.010(3) 0.028(5)
C27 0.043(4) 0.160(7) 0.036(4) 0.010(4) -0.008(3) 0.009(4)
C28 0.051(7) 0.124(11) 0.062(7) 0.017(8) -0.021(6) -0.025(7)
C29 0.08(2) 0.20(3) 0.025(12) 0.039(14) 0.009(11) 0.069(19)
C59 0.066(11) 0.051(9) 0.053(9) 0.008(7) 0.003(7) 0.038(8)
C63 0.04(2) 0.13(3) 0.08(3) -0.03(2) -0.021(17) 0.06(2)
C30 0.044(3) 0.043(3) 0.029(3) 0.014(2) 0.010(2) 0.017(2)
C31 0.050(3) 0.032(2) 0.029(3) 0.006(2) 0.006(2) 0.022(2)
C32 0.041(3) 0.025(2) 0.022(2) 0.0027(19) 0.005(2) 0.018(2)
C33 0.033(3) 0.022(2) 0.037(3) 0.005(2) 0.002(2) 0.010(2)
C34 0.039(3) 0.030(2) 0.035(3) 0.000(2) -0.007(2) 0.007(2)
C35 0.052(3) 0.042(3) 0.027(3) -0.005(2) 0.006(2) 0.020(3)
C36 0.042(3) 0.039(3) 0.031(3) 0.000(2) 0.012(2) 0.014(2)
C37 0.037(3) 0.026(2) 0.032(3) 0.003(2) 0.007(2) 0.012(2)
C38 0.038(3) 0.047(3) 0.042(3) -0.007(3) 0.011(2) 0.008(3)
C40 0.048(8) 0.081(9) 0.081(10) 0.022(8) -0.029(7) 0.018(7)
C53 0.054(9) 0.051(9) 0.061(9) 0.003(7) -0.002(7) 0.003(6)
C49 0.046(8) 0.054(8) 0.071(9) 0.011(7) -0.002(6) 0.005(7)
C52 0.061(8) 0.066(8) 0.043(7) 0.008(6) -0.005(6) 0.023(6)
C39 0.023(6) 0.053(8) 0.041(7) -0.003(6) 0.005(5) 0.003(5)
C50 0.054(8) 0.046(6) 0.030(6) -0.011(5) -0.020(5) 0.016(6)
C51 0.044(7) 0.058(7) 0.048(7) 0.011(6) -0.004(6) 0.016(6)
C58 0.029(7) 0.059(7) 0.040(6) -0.003(6) -0.009(5) 0.022(6)
C41 0.037(3) 0.033(2) 0.042(3) 0.003(2) 0.009(2) 0.004(2)
C42 0.034(3) 0.047(3) 0.055(3) 0.001(2) 0.002(2) 0.010(2)
C43 0.046(3) 0.056(3) 0.063(4) 0.020(3) 0.021(3) 0.008(3)
C44 0.037(3) 0.026(2) 0.038(3) 0.004(2) -0.005(2) 0.006(2)
C45 0.055(3) 0.032(2) 0.036(3) 0.003(2) -0.004(2) 0.003(2)
C46 0.041(3) 0.057(3) 0.050(3) 0.014(3) -0.002(2) 0.014(3)
C47 0.030(3) 0.031(2) 0.027(2) -0.0009(19) 0.003(2) 0.011(2)
C48 0.035(3) 0.045(3) 0.035(3) -0.004(2) -0.003(2) 0.007(2)
B1 0.023(3) 0.033(3) 0.031(3) 0.005(2) 0.001(2) 0.010(2)
N1 0.032(2) 0.0312(19) 0.024(2) 0.0057(16) 0.0046(16) 0.0129(17)
N2 0.033(2) 0.033(2) 0.0209(19) 0.0017(16) 0.0028(16) 0.0144(17)
N3 0.051(3) 0.036(2) 0.035(2) 0.0057(17) 0.0142(19) 0.0149(19)
N4 0.028(2) 0.0293(19) 0.037(2) 0.0015(17) -0.0016(17) 0.0050(17)
N5 0.034(2) 0.0257(18) 0.032(2) 0.0078(16) -0.0032(17) 0.0068(17)
Si1 0.0700(11) 0.0302(7) 0.0363(8) 0.0044(6) 0.0088(7) 0.0180(7)
Sc1 0.0392(6) 0.0277(5) 0.0299(5) 0.0023(4) 0.0058(4) 0.0084(4)

loop_
_atom_type_symbol
_atom_type_description
_atom_type_scat_dispersion_real
_atom_type_scat_dispersion_imag
_atom_type_scat_source
C C 0.0033 0.0016 'International Tables Vol C Tables 4.2.6.8 and 6.1.1.4'
H H 0.0000 0.0000 'International Tables Vol C Tables 4.2.6.8 and 6.1.1.4'
B B 0.0013 0.0007 'International Tables Vol C Tables 4.2.6.8 and 6.1.1.4'
N N 0.0061 0.0033 'International Tables Vol C Tables 4.2.6.8 and 6.1.1.4'
Si Si 0.0817 0.0704 'International Tables Vol C Tables 4.2.6.8 and 6.1.1.4'
Sc Sc 0.2519 0.3716 'International Tables Vol C Tables 4.2.6.8 and 6.1.1.4'

loop_
_geom_angle_atom_site_label_1
_geom_angle_atom_site_label_2
_geom_angle_atom_site_label_3
_geom_angle
C2 C1 C5 105.2(4)
C2 C1 Si1 122.7(4)
C5 C1 Si1 123.0(3)
C2 C1 Sc1 76.2(2)
C5 C1 Sc1 73.8(2)
Si1 C1 Sc1 88.49(17)
C3 C2 C1 109.1(4)
C3 C2 C6 124.3(4)
C1 C2 C6 126.5(4)
C3 C2 Sc1 77.4(3)
C1 C2 Sc1 69.5(2)
C6 C2 Sc1 120.7(3)
C2 C3 C4 108.7(4)
C2 C3 C7 125.7(5)
C4 C3 C7 125.1(5)
C2 C3 Sc1 70.5(2)
C4 C3 Sc1 72.9(3)
C7 C3 Sc1 129.0(3)
C5 C4 C3 107.5(4)
C5 C4 C8 126.8(5)
C3 C4 C8 125.2(5)
C5 C4 Sc1 69.0(2)
C3 C4 Sc1 74.9(3)
C8 C4 Sc1 127.7(3)
C4 C5 C1 109.4(4)
C4 C5 C9 124.7(5)
C1 C5 C9 125.9(4)
C4 C5 Sc1 78.2(3)
C1 C5 Sc1 71.3(2)
C9 C5 Sc1 117.3(3)
C2 C6 H6A 109.6
C2 C6 H6B 109.4
H6A C6 H6B 109.5
C2 C6 H6C 109.4
H6A C6 H6C 109.5
H6B C6 H6C 109.5
C3 C7 H7A 109.5
C3 C7 H7B 109.4
H7A C7 H7B 109.5
C3 C7 H7C 109.4
H7A C7 H7C 109.5
H7B C7 H7C 109.5
C4 C8 H8A 109.4
C4 C8 H8B 109.5
H8A C8 H8B 109.5
C4 C8 H8C 109.5
H8A C8 H8C 109.5
H8B C8 H8C 109.5
C5 C9 H9A 109.3
C5 C9 H9B 109.5
H9A C9 H9B 109.5
C5 C9 H9C 109.5
H9A C9 H9C 109.5
H9B C9 H9C 109.5
Si1 C10 H10A 109.5
Si1 C10 H10B 109.5
H10A C10 H10B 109.5
Si1 C10 H10C 109.5
H10A C10 H10C 109.5
H10B C10 H10C 109.5
Si1 C11 H11A 109.4
Si1 C11 H11B 109.4
H11A C11 H11B 109.5
Si1 C11 H11C 109.5
H11A C11 H11C 109.5
H11B C11 H11C 109.5
C13 C12 C57 95.6(9)
C13 C12 N3 125.6(6)
C57 C12 N3 127.9(7)
C13 C12 C17 117.1(7)
C57 C12 C17 37.8(7)
N3 C12 C17 117.2(6)
C13 C12 C54 34.0(6)
C57 C12 C54 114.4(8)
N3 C12 C54 117.4(6)
C17 C12 C54 114.4(8)
C12 C13 C14 124.4(10)
C12 C13 H13 118.5
C14 C13 H13 117.1
C12 C13 H54 93.6
C14 C13 H54 115.7
H13 C13 H54 60.5
C15 C14 C13 118.7(10)
C15 C14 H14 120.5
C13 C14 H14 120.2
C16 C15 C14 118.3(10)
C16 C15 H15 123.4
C14 C15 H15 117.8
C16 C15 H56 60.5
C14 C15 H56 122.3
H15 C15 H56 94.6
C17 C16 C15 121.6(10)
C17 C16 H16 120.3
C15 C16 H16 118.1
C17 C16 H56 120.7
C15 C16 H56 64.7
H16 C16 H56 84.8
C16 C17 C12 119.7(9)
C16 C17 H17 121.8
C12 C17 H17 118.4
C16 C17 H57 94.7
C12 C17 H57 97.5
H17 C17 H57 75.3
C55 C54 C12 122.7(11)
C55 C54 H13 100.1
C12 C54 H13 90.4
C55 C54 H54 117.8
C12 C54 H54 119.5
H13 C54 H54 77.6
C54 C55 C64 119.3(12)
C54 C55 H14 121.0
C64 C55 H14 63.4
C54 C55 H55 122.8
C64 C55 H55 117.5
H14 C55 H55 79.7
C56 C64 C55 117.9(13)
C56 C64 H14 126.1
C55 C64 H14 56.2
C56 C64 H15 86.0
C55 C64 H15 146.7
H14 C64 H15 129.4
C56 C64 H64 121.1
C55 C64 H64 121.1
H14 C64 H64 88.1
H15 C64 H64 42.1
C64 C56 C57 121.6(12)
C64 C56 H56 120.1
C57 C56 H56 117.7
C12 C57 C56 123.9(11)
C12 C57 H57 118.7
C56 C57 H57 116.4
C19 C18 C23 122.4(4)
C19 C18 N2 119.7(4)
C23 C18 N2 117.7(4)
C60 C19 C18 130.1(8)
C60 C19 C27 105.6(8)
C18 C19 C27 124.2(5)
C60 C19 C20 23.7(8)
C18 C19 C20 109.4(6)
C27 C19 C20 125.9(7)
C21 C20 C19 125.6(9)
C21 C20 H20 116.9
C19 C20 H20 117.4
C21 C20 H60 150.1
C19 C20 H60 84.3
H20 C20 H60 33.2
C22 C21 C20 121.4(10)
C22 C21 H21 119.4
C20 C21 H21 119.2
C22 C21 H61 143.7
C20 C21 H61 76.0
H21 C21 H61 55.3
C21 C22 C23 115.0(10)
C21 C22 H22 121.4
C23 C22 H22 123.7
C21 C22 H62 83.1
C23 C22 H62 111.8
H22 C22 H62 76.6
C19 C60 C61 113.0(12)
C19 C60 H20 161.0
C61 C60 H20 74.6
C19 C60 H60 121.0
C61 C60 H60 125.5
H20 C60 H60 52.0
C60 C61 C62 119.8(11)
C60 C61 H20 35.8
C62 C61 H20 152.3
C60 C61 H21 136.7
C62 C61 H21 84.6
H20 C61 H21 108.0
C60 C61 H61 118.4
C62 C61 H61 121.7
H20 C61 H61 84.6
H21 C61 H61 54.2
C61 C62 C23 127.1(11)
C61 C62 H62 117.3
C23 C62 H62 115.6
C22 C23 C18 125.2(6)
C22 C23 C62 32.3(6)
C18 C23 C62 104.9(7)
C22 C23 C24 110.7(7)
C18 C23 C24 122.0(4)
C62 C23 C24 132.1(7)
C23 C24 C26 110.1(5)
C23 C24 C25 114.1(5)
C26 C24 C25 111.3(6)
C23 C24 H24 107.0
C26 C24 H24 107.0
C25 C24 H24 106.9
C24 C25 H25A 109.3
C24 C25 H25B 109.6
H25A C25 H25B 109.5
C24 C25 H25C 109.5
H25A C25 H25C 109.5
H25B C25 H25C 109.5
C24 C26 H26A 109.5
C24 C26 H26B 109.5
H26A C26 H26B 109.5
C24 C26 H26C 109.4
H26A C26 H26C 109.5
H26B C26 H26C 109.5
C59 C27 C19 138.7(8)
C59 C27 C63 94(2)
C19 C27 C63 111.8(18)
C59 C27 C29 97.4(15)
C19 C27 C29 108.8(13)
C63 C27 C29 4(3)
C59 C27 C28 37.7(5)
C19 C27 C28 101.2(7)
C63 C27 C28 112.1(19)
C29 C27 C28 115.5(14)
C59 C27 H27 94.5
C19 C27 H27 106.8
C63 C27 H27 108.3
C29 C27 H27 107.4
C28 C27 H27 116.4
C27 C28 H28A 109.6
C27 C28 H28B 109.1
H28A C28 H28B 109.5
C27 C28 H28C 109.7
H28A C28 H28C 109.5
H28B C28 H28C 109.5
C27 C28 H59A 91.9
H28A C28 H59A 150.1
H28B C28 H59A 81.2
H28C C28 H59A 41.7
C27 C28 H59C 94.6
H28A C28 H59C 64.2
H28B C28 H59C 155.9
H28C C28 H59C 56.5
H59A C28 H59C 94.4
C27 C29 H29A 108.0
C27 C29 H29B 110.1
H29A C29 H29B 109.5
C27 C29 H29C 110.3
H29A C29 H29C 109.5
H29B C29 H29C 109.5
C27 C29 H63A 104.3
H29A C29 H63A 23.5
H29B C29 H63A 130.4
H29C C29 H63A 90.1
C27 C29 H63B 112.7
H29A C29 H63B 89.0
H29B C29 H63B 21.3
H29C C29 H63B 124.3
H63A C29 H63B 111.3
C27 C29 H63C 104.3
H29A C29 H63C 123.5
H29B C29 H63C 100.9
H29C C29 H63C 14.1
H63A C29 H63C 104.0
H63B C29 H63C 118.9
C27 C59 H28C 141.8
C27 C59 H59A 109.3
H28C C59 H59A 49.0
C27 C59 H59B 109.8
H28C C59 H59B 107.6
H59A C59 H59B 109.5
C27 C59 H59C 109.4
H28C C59 H59C 64.2
H59A C59 H59C 109.5
H59B C59 H59C 109.5
C27 C63 H29A 113.9
C27 C63 H29B 106.6
H29A C63 H29B 103.9
C27 C63 H29C 114.5
H29A C63 H29C 114.2
H29B C63 H29C 102.0
C27 C63 H63A 111.5
H29A C63 H63A 25.2
H29B C63 H63A 126.1
H29C C63 H63A 95.3
C27 C63 H63B 109.8
H29A C63 H63B 85.8
H29B C63 H63B 19.0
H29C C63 H63B 115.4
H63A C63 H63B 109.5
C27 C63 H63C 107.1
H29A C63 H63C 127.8
H29B C63 H63C 93.4
H29C C63 H63C 14.1
H63A C63 H63C 109.5
H63B C63 H63C 109.5
C31 C30 N2 109.7(4)
C31 C30 H30 125.1
N2 C30 H30 125.2
C30 C31 N1 110.0(4)
C30 C31 H31 125.0
N1 C31 H31 125.0
C33 C32 C37 122.4(4)
C33 C32 N1 118.9(4)
C37 C32 N1 118.6(4)
C32 C33 C34 117.5(4)
C32 C33 C41 123.3(4)
C34 C33 C41 119.1(4)
C35 C34 C33 120.8(4)
C35 C34 H34 119.6
C33 C34 H34 119.6
C36 C35 C34 121.0(4)
C36 C35 H35 119.5
C34 C35 H35 119.5
C35 C36 C37 121.1(4)
C35 C36 H36 119.4
C37 C36 H36 119.5
C36 C37 C32 117.2(4)
C36 C37 C38 120.2(4)
C32 C37 C38 122.5(4)
C53 C38 C51 128.5(8)
C53 C38 C37 116.7(7)
C51 C38 C37 114.2(5)
C53 C38 C39 33.1(5)
C51 C38 C39 115.6(7)
C37 C38 C39 113.6(6)
C53 C38 C40 110.2(8)
C51 C38 C40 42.8(5)
C37 C38 C40 109.5(5)
C39 C38 C40 81.9(7)
C53 C38 H38 87.1
C51 C38 H38 82.9
C37 C38 H38 109.7
C39 C38 H38 117.3
C40 C38 H38 122.4
C38 C40 H40A 109.6
C38 C40 H40B 109.3
H40A C40 H40B 109.5
C38 C40 H40C 109.5
H40A C40 H40C 109.5
H40B C40 H40C 109.5
C38 C40 H51B 117.0
H40A C40 H51B 123.3
H40B C40 H51B 25.6
H40C C40 H51B 84.0
C38 C53 H53A 109.4
C38 C53 H53B 109.4
H53A C53 H53B 109.5
C38 C53 H53C 109.6
H53A C53 H53C 109.5
H53B C53 H53C 109.5
C38 C53 H39A 113.0
H53A C53 H39A 95.0
H53B C53 H39A 14.8
H53C C53 H39A 119.1
C38 C53 H39C 109.6
H53A C53 H39C 132.8
H53B C53 H39C 81.1
H53C C53 H39C 30.9
H39A C53 H39C 93.3
C48 C49 H49A 109.5
C48 C49 H49B 109.7
H49A C49 H49B 109.5
C48 C49 H49C 109.2
H49A C49 H49C 109.5
H49B C49 H49C 109.5
C48 C49 H58B 87.0
H49A C49 H58B 39.7
H49B C49 H58B 149.1
H49C C49 H58B 87.8
C48 C49 H58C 118.8
H49A C49 H58C 109.3
H49B C49 H58C 99.5
H49C C49 H58C 11.4
H58B C49 H58C 94.3
C48 C52 H52A 109.4
C48 C52 H52B 109.4
H52A C52 H52B 109.5
C48 C52 H52C 109.7
H52A C52 H52C 109.5
H52B C52 H52C 109.5
C48 C52 H50A 98.5
H52A C52 H50A 64.3
H52B C52 H50A 151.6
H52C C52 H50A 53.7
C48 C52 H50B 104.5
H52A C52 H50B 132.9
H52B C52 H50B 88.3
H52C C52 H50B 26.0
H50A C52 H50B 79.3
C48 C52 H48 37.9
H52A C52 H48 88.5
H52B C52 H48 88.2
H52C C52 H48 147.6
H50A C52 H48 118.2
H50B C52 H48 136.7
C38 C39 H53B 116.2
C38 C39 H53C 88.9
H53B C39 H53C 104.0
C38 C39 H39A 109.3
H53B C39 H39A 7.1
H53C C39 H39A 103.1
C38 C39 H39B 109.5
H53B C39 H39B 104.7
H53C C39 H39B 133.7
H39A C39 H39B 109.5
C38 C39 H39C 109.7
H53B C39 H39C 107.0
H53C C39 H39C 26.3
H39A C39 H39C 109.5
H39B C39 H39C 109.5
C48 C50 H52C 121.9
C48 C50 H50A 109.3
H52C C50 H50A 78.2
C48 C50 H50B 109.6
H52C C50 H50B 31.3
H50A C50 H50B 109.5
C48 C50 H50C 109.5
H52C C50 H50C 122.1
H50A C50 H50C 109.5
H50B C50 H50C 109.5
C38 C51 H40B 108.0
C38 C51 H40C 98.4
H40B C51 H40C 76.6
C38 C51 H51A 109.4
H40B C51 H51A 128.5
H40C C51 H51A 64.0
C38 C51 H51B 109.6
H40B C51 H51B 22.6
H40C C51 H51B 54.0
H51A C51 H51B 109.5
C38 C51 H51C 109.4
H40B C51 H51C 89.7
H40C C51 H51C 151.7
H51A C51 H51C 109.5
H51B C51 H51C 109.5
C48 C58 H49A 98.6
C48 C58 H49C 117.9
H49A C58 H49C 89.5
C48 C58 H58A 109.4
H49A C58 H58A 147.1
H49C C58 H58A 92.2
C48 C58 H58B 109.5
H49A C58 H58B 42.5
H49C C58 H58B 116.7
H58A C58 H58B 109.5
C48 C58 H58C 109.5
H49A C58 H58C 75.4
H49C C58 H58C 17.3
H58A C58 H58C 109.5
H58B C58 H58C 109.5
C33 C41 C42 114.0(4)
C33 C41 C43 110.4(4)
C42 C41 C43 109.7(4)
C33 C41 H41 107.5
C42 C41 H41 107.5
C43 C41 H41 107.5
C41 C42 H42A 109.4
C41 C42 H42B 109.5
H42A C42 H42B 109.5
C41 C42 H42C 109.5
H42A C42 H42C 109.5
H42B C42 H42C 109.5
C41 C43 H43A 109.5
C41 C43 H43B 109.5
H43A C43 H43B 109.5
C41 C43 H43C 109.4
H43A C43 H43C 109.5
H43B C43 H43C 109.5
N5 C44 C46 110.2(3)
N5 C44 C45 109.2(4)
C46 C44 C45 109.9(4)
N5 C44 H44 109.2
C46 C44 H44 109.2
C45 C44 H44 109.1
C44 C45 H45A 109.4
C44 C45 H45B 109.5
H45A C45 H45B 109.5
C44 C45 H45C 109.5
H45A C45 H45C 109.5
H45B C45 H45C 109.5
C44 C46 H46A 109.4
C44 C46 H46B 109.5
H46A C46 H46B 109.5
C44 C46 H46C 109.5
H46A C46 H46C 109.5
H46B C46 H46C 109.5
N4 C47 N5 111.5(3)
N4 C47 B1 124.9(4)
N5 C47 B1 123.4(4)
N4 C47 Sc1 56.2(2)
N5 C47 Sc1 55.6(2)
B1 C47 Sc1 178.5(3)
C58 C48 N4 115.7(5)
C58 C48 C52 130.4(7)
N4 C48 C52 112.2(5)
C58 C48 C49 36.0(5)
N4 C48 C49 110.0(6)
C52 C48 C49 113.9(7)
C58 C48 C50 111.4(7)
N4 C48 C50 104.5(5)
C52 C48 C50 42.0(5)
C49 C48 C50 79.8(6)
C58 C48 H48 99.4
N4 C48 H48 110.7
C52 C48 H48 74.6
C49 C48 H48 130.3
C50 C48 H48 115.5
N1 B1 N2 104.8(3)
N1 B1 C47 126.1(4)
N2 B1 C47 128.8(4)
C31 N1 B1 108.1(3)
C31 N1 C32 117.2(3)
B1 N1 C32 134.0(3)
C30 N2 C18 117.8(3)
C30 N2 B1 107.4(3)
C18 N2 B1 134.5(3)
C12 N3 Si1 121.8(3)
C12 N3 Sc1 134.9(3)
Si1 N3 Sc1 103.17(17)
C47 N4 C48 123.5(3)
C47 N4 Sc1 92.5(3)
C48 N4 Sc1 143.4(3)
C47 N5 C44 124.4(3)
C47 N5 Sc1 92.9(3)
C44 N5 Sc1 140.4(3)
N3 Si1 C1 95.56(18)
N3 Si1 C10 115.2(2)
C1 Si1 C10 113.3(2)
N3 Si1 C11 112.2(2)
C1 Si1 C11 115.0(2)
C10 Si1 C11 105.8(2)
N3 Si1 Sc1 42.52(12)
C1 Si1 Sc1 53.11(13)
C10 Si1 Sc1 125.57(17)
C11 Si1 Sc1 128.1(2)
N3 Sc1 N5 111.01(14)
N3 Sc1 N4 115.88(14)
N5 Sc1 N4 62.66(13)
N3 Sc1 C1 72.66(15)
N5 Sc1 C1 142.63(15)
N4 Sc1 C1 151.43(16)
N3 Sc1 C5 92.97(16)
N5 Sc1 C5 153.80(15)
N4 Sc1 C5 116.87(16)
C1 Sc1 C5 34.85(16)
N3 Sc1 C2 94.20(15)
N5 Sc1 C2 110.15(14)
N4 Sc1 C2 149.84(15)
C1 Sc1 C2 34.32(14)
C5 Sc1 C2 55.68(15)
N3 Sc1 C4 125.06(15)
N5 Sc1 C4 121.34(14)
N4 Sc1 C4 102.44(15)
C1 Sc1 C4 56.17(16)
C5 Sc1 C4 32.81(14)
C2 Sc1 C4 54.26(16)
N3 Sc1 C3 125.35(14)
N5 Sc1 C3 101.39(14)
N4 Sc1 C3 117.89(14)
C1 Sc1 C3 55.50(14)
C5 Sc1 C3 54.25(15)
C2 Sc1 C3 32.17(14)
C4 Sc1 C3 32.24(15)
N3 Sc1 C47 115.68(13)
N5 Sc1 C47 31.48(12)
N4 Sc1 C47 31.30(12)
C1 Sc1 C47 170.23(14)
C5 Sc1 C47 143.55(16)
C2 Sc1 C47 136.56(14)
C4 Sc1 C47 117.43(14)
C3 Sc1 C47 114.93(13)
N3 Sc1 Si1 34.31(10)
N5 Sc1 Si1 133.48(10)
N4 Sc1 Si1 144.33(10)
C1 Sc1 Si1 38.40(11)
C5 Sc1 Si1 63.95(13)
C2 Sc1 Si1 63.23(11)
C4 Sc1 Si1 92.99(11)
C3 Sc1 Si1 92.06(11)
C47 Sc1 Si1 149.45(10)

loop_
_geom_bond_atom_site_label_1
_geom_bond_atom_site_label_2
_geom_bond_distance
C1 C2 1.441(6)
C1 C5 1.445(7)
C1 Si1 1.860(5)
C1 Sc1 2.395(4)
C2 C3 1.402(6)
C2 C6 1.499(7)
C2 Sc1 2.483(4)
C3 C4 1.420(7)
C3 C7 1.518(6)
C3 Sc1 2.570(4)
C4 C5 1.409(6)
C4 C8 1.499(7)
C4 Sc1 2.545(5)
C5 C9 1.508(6)
C5 Sc1 2.428(4)
C6 H6A 0.9800
C6 H6B 0.9800
C6 H6C 0.9800
C7 H7A 0.9800
C7 H7B 0.9800
C7 H7C 0.9800
C8 H8A 0.9800
C8 H8B 0.9800
C8 H8C 0.9800
C9 H9A 0.9800
C9 H9B 0.9800
C9 H9C 0.9800
C10 Si1 1.867(5)
C10 H10A 0.9800
C10 H10B 0.9800
C10 H10C 0.9800
C11 Si1 1.870(5)
C11 H11A 0.9800
C11 H11B 0.9800
C11 H11C 0.9800
C12 C13 1.291(11)
C12 C57 1.330(13)
C12 N3 1.398(5)
C12 C17 1.450(11)
C12 C54 1.472(14)
C13 C14 1.404(13)
C13 H13 0.9500
C13 H54 1.5876
C14 C15 1.390(12)
C14 H14 0.9500
C15 C16 1.372(12)
C15 H15 0.9500
C15 H56 1.5165
C16 C17 1.366(12)
C16 H16 0.9500
C16 H56 1.4596
C17 H17 0.9500
C17 H57 1.1590
C54 C55 1.363(15)
C54 H13 1.2433
C54 H54 0.9500
C55 C64 1.412(14)
C55 H14 1.3512
C55 H55 0.9500
C64 C56 1.367(14)
C64 H14 1.4537
C64 H15 1.1110
C64 H64 0.9500
C56 C57 1.389(16)
C56 H56 0.9500
C57 H57 0.9500
C18 C19 1.397(7)
C18 C23 1.401(7)
C18 N2 1.437(5)
C19 C60 1.296(12)
C19 C27 1.484(8)
C19 C20 1.520(10)
C20 C21 1.368(14)
C20 H20 0.9500
C20 H60 1.4007
C21 C22 1.356(14)
C21 H21 0.9500
C21 H61 1.3436
C22 C23 1.395(11)
C22 H22 0.9500
C22 H62 1.1362
C60 C61 1.387(19)
C60 H20 0.8648
C60 H60 0.9500
C61 C62 1.390(18)
C61 H20 1.4257
C61 H21 1.3687
C61 H61 0.9500
C62 C23 1.508(14)
C62 H62 0.9500
C23 C24 1.510(8)
C24 C26 1.549(9)
C24 C25 1.551(7)
C24 H24 1.0000
C25 H25A 0.9800
C25 H25B 0.9800
C25 H25C 0.9800
C26 H26A 0.9800
C26 H26B 0.9800
C26 H26C 0.9800
C27 C59 1.480(13)
C27 C63 1.504(18)
C27 C29 1.546(14)
C27 C28 1.649(11)
C27 H27 0.9222
C28 H28A 0.9800
C28 H28B 0.9800
C28 H28C 0.9800
C28 H59A 1.1246
C28 H59C 1.0550
C29 H29A 0.9800
C29 H29B 0.9800
C29 H29C 0.9800
C29 H63A 1.0534
C29 H63B 0.8812
C29 H63C 0.9764
C59 H28C 0.8201
C59 H59A 0.9800
C59 H59B 0.9800
C59 H59C 0.9800
C63 H29A 0.9389
C63 H29B 1.0903
C63 H29C 0.9670
C63 H63A 0.9800
C63 H63B 0.9800
C63 H63C 0.9800
C30 C31 1.328(5)
C30 N2 1.404(5)
C30 H30 0.9500
C31 N1 1.387(5)
C31 H31 0.9500
C32 C33 1.392(6)
C32 C37 1.410(5)
C32 N1 1.453(5)
C33 C34 1.399(6)
C33 C41 1.516(6)
C34 C35 1.379(6)
C34 H34 0.9500
C35 C36 1.363(6)
C35 H35 0.9500
C36 C37 1.399(6)
C36 H36 0.9500
C37 C38 1.508(6)
C38 C53 1.430(13)
C38 C51 1.433(10)
C38 C39 1.556(12)
C38 C40 1.593(11)
C38 H38 0.9007
C40 H40A 0.9800
C40 H40B 0.9800
C40 H40C 0.9800
C40 H51B 0.6715
C53 H53A 0.9800
C53 H53B 0.9800
C53 H53C 0.9800
C53 H39A 1.0698
C53 H39C 1.1309
C49 C48 1.530(12)
C49 H49A 0.9800
C49 H49B 0.9800
C49 H49C 0.9800
C49 H58B 1.3634
C49 H58C 0.7412
C52 C48 1.474(11)
C52 H52A 0.9800
C52 H52B 0.9800
C52 H52C 0.9800
C52 H50A 1.3114
C52 H50B 1.1920
C52 H48 1.5382
C39 H53B 0.7219
C39 H53C 1.2646
C39 H39A 0.9800
C39 H39B 0.9800
C39 H39C 0.9800
C50 C48 1.575(9)
C50 H52C 0.6906
C50 H50A 0.9800
C50 H50B 0.9800
C50 H50C 0.9800
C51 H40B 1.1918
C51 H40C 1.3797
C51 H51A 0.9800
C51 H51B 0.9800
C51 H51C 0.9800
C58 C48 1.442(10)
C58 H49A 1.2907
C58 H49C 0.9570
C58 H58A 0.9800
C58 H58B 0.9800
C58 H58C 0.9800
C41 C42 1.525(6)
C41 C43 1.533(6)
C41 H41 1.0000
C42 H42A 0.9800
C42 H42B 0.9800
C42 H42C 0.9800
C43 H43A 0.9800
C43 H43B 0.9800
C43 H43C 0.9800
C44 N5 1.457(5)
C44 C46 1.518(6)
C44 C45 1.533(6)
C44 H44 1.0000
C45 H45A 0.9800
C45 H45B 0.9800
C45 H45C 0.9800
C46 H46A 0.9800
C46 H46B 0.9800
C46 H46C 0.9800
C47 N4 1.347(5)
C47 N5 1.354(5)
C47 B1 1.617(6)
C47 Sc1 2.590(4)
C48 N4 1.464(5)
C48 H48 0.9802
B1 N1 1.435(5)
B1 N2 1.439(6)
N3 Si1 1.733(4)
N3 Sc1 2.078(4)
N4 Sc1 2.154(3)
N5 Sc1 2.141(3)
Si1 Sc1 2.9937(16)
